data_7706240
loop_
_publ_author_name
'Zi\'o\/lkowska, Aleksandra'
'Szynkiewicz, Natalia'
'Ponikiewski, \/Lukasz'

_publ_section_title
;
 Experimental and theoretical investigation of the reactivity of
 [(BDI*)Ti(Cl){\h<sup>2</sup>-P(SiMe<sub>3</sub>)-P<i>i</i>Pr<sub>2</sub>}]
 towards selected ketones.
;
_journal_issue 4
_journal_name_full 'Dalton transactions (Cambridge, England : 2003)'
_journal_page_first 1390
_journal_page_last 1401
_journal_paper_doi 10.1039/d0dt04014b
_journal_volume 50
_journal_year 2021
_chemical_formula_moiety 'C39 H56 Cl1 N2  O2 Ti1'
_chemical_formula_sum 'C39 H56 Cl N2 O2 Ti'
_chemical_formula_weight 668.2
_chemical_properties_physical Air-sensitive,Moisture-sensitive,Oxygen-sensitive
_space_group_IT_number 2
_space_group_name_Hall '-P 1'
_space_group_name_H-M_alt 'P -1'
_symmetry_cell_setting triclinic
_symmetry_Int_Tables_number 2
_symmetry_space_group_name_Hall '-P 1'
_symmetry_space_group_name_H-M 'P -1'
_atom_sites_solution_hydrogens geom
_atom_sites_solution_primary 'iterative - e.g. charge flipping method'
_atom_sites_solution_secondary 'iterative - e.g. charge flipping method'
_audit_conform_dict_location ftp://ftp.iucr.org/pub/cif_core.dic
_audit_conform_dict_name cif_core.dic
_audit_conform_dict_version 2.4.3
_audit_creation_date 2020-08-06T10:19:54-00:00
_audit_creation_method 'WinGX routine CIF_UPDATE'
_audit_update_record
;
2020-10-09 deposited with the CCDC.	2020-12-23 downloaded from the CCDC.
;
_cell_angle_alpha 74.518(7)
_cell_angle_beta 78.729(7)
_cell_angle_gamma 85.262(7)
_cell_formula_units_Z 2
_cell_length_a 9.0471(8)
_cell_length_b 12.2788(10)
_cell_length_c 17.1830(15)
_cell_measurement_reflns_used 9073
_cell_measurement_temperature 120(2)
_cell_measurement_theta_max 59.37
_cell_measurement_theta_min 2.71
_cell_measurement_wavelength 0.71073
_cell_volume 1803.1(3)
_computing_cell_refinement
;
X-Area Recipe 1.33.0.0 (STOE, 2015)
;
_computing_data_collection
;
X-Area WinXpose 2.0.22.0 (STOE, 2016)
;
_computing_data_reduction
;
X-Area Integrate 1.72.0.0 (STOE, 2018)
X-Area X-Red32 1.63.4.0 (STOE, 2017) 
;
_computing_molecular_graphics 'Ortep for Windows (Farrugia, 2012)'
_computing_publication_material 'WinGX publication routines (Farrugia, 2012)'
_computing_structure_refinement 'SHELXL-2018/1 (Sheldrick, 2018)'
_computing_structure_solution 'SUPERFLIP (Palatinus & Chapuis,2007)'
_diffrn_ambient_temperature 120(2)
_diffrn_detector 'image plate (34 cm diameter)'
_diffrn_detector_area_resol_mean 6.67
_diffrn_detector_type 'STOE Imaging Plate'
_diffrn_measured_fraction_theta_full 0.945
_diffrn_measured_fraction_theta_max 0.945
_diffrn_measurement_details ' 1015 frames, detector distance = 50 mm'
_diffrn_measurement_device '2-circle diffractometer'
_diffrn_measurement_device_type 'STOE IPDS 2T'
_diffrn_measurement_method 'rotation method, \w scans'
_diffrn_radiation_collimation '0.6 mm diameter'
_diffrn_radiation_monochromator 'parabolic x-ray mirror'
_diffrn_radiation_polarisn_norm 270
_diffrn_radiation_probe x-ray
_diffrn_radiation_type CuK\a
_diffrn_radiation_wavelength 1.54186
_diffrn_reflns_av_R_equivalents 0.1257
_diffrn_reflns_av_unetI/netI 0.1505
_diffrn_reflns_Laue_measured_fraction_full 0.945
_diffrn_reflns_Laue_measured_fraction_max 0.945
_diffrn_reflns_limit_h_max 10
_diffrn_reflns_limit_h_min -10
_diffrn_reflns_limit_k_max 14
_diffrn_reflns_limit_k_min -14
_diffrn_reflns_limit_l_max 20
_diffrn_reflns_limit_l_min -20
_diffrn_reflns_number 16124
_diffrn_reflns_point_group_measured_fraction_full 0.945
_diffrn_reflns_point_group_measured_fraction_max 0.945
_diffrn_reflns_theta_full 65.998
_diffrn_reflns_theta_max 65.998
_diffrn_reflns_theta_min 2.713
_diffrn_source 'GeniX Cu, 0.05 x 0.05 mm2 microfocus'
_diffrn_source_current 0.600
_diffrn_source_power 0.030
_diffrn_source_voltage 50
_diffrn_standards_number 0
_exptl_absorpt_coefficient_mu 2.954
_exptl_absorpt_correction_T_max 0.9072
_exptl_absorpt_correction_T_min 0.7419
_exptl_absorpt_correction_type integration
_exptl_absorpt_process_details
;
STOE X-Red32, absorption correction by Gaussian integration, analogous to
P. Coppens, "The Evaluation of Absorption and Extinction in Single-Crystal
Structure Analysis", published in
F. R. Ahmed (Editor), "Crystallographic Computing",
Munksgaard, Copenhagen (1970), 255 - 270
;
_exptl_crystal_colour 'dark blue'
_exptl_crystal_density_diffrn 1.231
_exptl_crystal_density_method 'not measured'
_exptl_crystal_description plate
_exptl_crystal_F_000 718
_exptl_crystal_size_max 0.17
_exptl_crystal_size_mid 0.15
_exptl_crystal_size_min 0.1
_refine_diff_density_max 0.722
_refine_diff_density_min -0.899
_refine_diff_density_rms 0.125
_refine_ls_extinction_method none
_refine_ls_goodness_of_fit_ref 1.284
_refine_ls_hydrogen_treatment constr
_refine_ls_matrix_type full
_refine_ls_number_constraints 0
_refine_ls_number_parameters 477
_refine_ls_number_reflns 5937
_refine_ls_number_restraints 12
_refine_ls_restrained_S_all 1.283
_refine_ls_R_factor_all 0.2559
_refine_ls_R_factor_gt 0.1472
_refine_ls_shift/su_max 0
_refine_ls_shift/su_mean 0
_refine_ls_structure_factor_coef Fsqd
_refine_ls_weighting_details 'w=1/[\s^2^(Fo^2^)+(0.2000P)^2^] where P=(Fo^2^+2Fc^2^)/3'
_refine_ls_weighting_scheme calc
_refine_ls_wR_factor_gt 0.3678
_refine_ls_wR_factor_ref 0.4349
_reflns_Friedel_coverage 0
_reflns_number_gt 2603
_reflns_number_total 5937
_reflns_threshold_expression 'I > 2\s(I)'
_cod_data_source_file d0dt04014b2.cif
_cod_data_source_block 3e
_cod_depositor_comments 'Adding full bibliography for 7706236--7706242.cif.'
_cod_original_formula_sum 'C39 H56 Cl1 N2 O2 Ti1'
_cod_database_code 7706240

loop_
_symmetry_equiv_pos_as_xyz
'x, y, z'
'-x, -y, -z'

loop_
_atom_site_label
_atom_site_type_symbol
_atom_site_fract_x
_atom_site_fract_y
_atom_site_fract_z
_atom_site_U_iso_or_equiv
_atom_site_adp_type
_atom_site_occupancy
_atom_site_site_symmetry_order
_atom_site_calc_flag
_atom_site_refinement_flags_posn
_atom_site_refinement_flags_adp
_atom_site_refinement_flags_occupancy
_atom_site_disorder_assembly
_atom_site_disorder_group
C1 C 0.8910(11) 0.9354(9) 0.3539(6) 0.052(3) Uani 1 1 d . . . . .
C2 C 0.9673(12) 1.0411(8) 0.3307(6) 0.049(3) Uani 1 1 d . . . . .
C3 C 0.8818(13) 1.1363(9) 0.3418(7) 0.060(3) Uani 1 1 d . . . . .
H3 H 0.93045 1.206363 0.327557 0.073 Uiso 1 1 calc R U . . .
C4 C 0.7317(13) 1.1341(10) 0.3720(8) 0.073(4) Uani 1 1 d . . . . .
H4 H 0.677515 1.201759 0.3783 0.088 Uiso 1 1 calc R U . . .
C5 C 0.6569(14) 1.0327(9) 0.3940(10) 0.086(4) Uani 1 1 d . . . . .
H5 H 0.551871 1.031288 0.41561 0.103 Uiso 1 1 calc R U . . .
C6 C 0.7349(12) 0.9342(10) 0.3843(8) 0.069(3) Uani 1 1 d . . . . .
C7 C 1.1350(11) 1.0489(9) 0.2970(6) 0.052(3) Uani 1 1 d . . . . .
H7 H 1.177908 0.970697 0.298973 0.063 Uiso 1 1 calc R U . . .
C8 C 1.1636(14) 1.1206(10) 0.2045(7) 0.077(4) Uani 1 1 d . . . . .
H8A H 1.110112 1.087523 0.172377 0.115 Uiso 1 1 calc R U . . .
H8B H 1.271864 1.12017 0.182242 0.115 Uiso 1 1 calc R U . . .
H8C H 1.126364 1.198597 0.201586 0.115 Uiso 1 1 calc R U . . .
C9 C 1.2143(13) 1.0997(10) 0.3495(8) 0.068(3) Uani 1 1 d . . . . .
H9A H 1.177441 1.177875 0.346086 0.102 Uiso 1 1 calc R U . . .
H9B H 1.323365 1.098667 0.329274 0.102 Uiso 1 1 calc R U . . .
H9C H 1.192918 1.055136 0.406754 0.102 Uiso 1 1 calc R U . . .
C10 C 0.6539(14) 0.8215(10) 0.4127(10) 0.081(4) Uani 1 1 d . . . . .
H10 H 0.707941 0.772238 0.377511 0.097 Uiso 1 1 calc R U . . .
C11 C 0.4885(14) 0.8367(13) 0.3981(9) 0.091(4) Uani 1 1 d . . . . .
H11A H 0.450694 0.763175 0.40029 0.137 Uiso 1 1 calc R U . . .
H11B H 0.484702 0.888393 0.344058 0.137 Uiso 1 1 calc R U . . .
H11C H 0.425599 0.868068 0.44073 0.137 Uiso 1 1 calc R U . . .
C12 C 0.6602(14) 0.7611(11) 0.4974(12) 0.113(6) Uani 1 1 d . . . . .
H12A H 0.765104 0.739443 0.502814 0.17 Uiso 1 1 calc R U . . .
H12B H 0.600381 0.693119 0.512886 0.17 Uiso 1 1 calc R U . . .
H12C H 0.61919 0.810237 0.5336 0.17 Uiso 1 1 calc R U . . .
C13 C 0.9616(12) 0.5477(8) 0.2398(7) 0.054(3) Uani 1 1 d . . . . .
C14 C 0.8098(13) 0.5148(9) 0.2594(8) 0.065(3) Uani 1 1 d . . . . .
C15 C 0.7649(16) 0.4434(11) 0.2181(9) 0.081(4) Uani 1 1 d . . . . .
H15 H 0.66364 0.419754 0.230918 0.098 Uiso 1 1 calc R U . . .
C16 C 0.8664(17) 0.4073(11) 0.1591(10) 0.088(4) Uani 1 1 d . . . . .
H16 H 0.833781 0.360987 0.129827 0.105 Uiso 1 1 calc R U . . .
C17 C 1.0155(16) 0.4373(10) 0.1416(8) 0.073(4) Uani 1 1 d . . . . .
H17 H 1.085292 0.408589 0.102298 0.088 Uiso 1 1 calc R U . . .
C18 C 1.0646(14) 0.5099(9) 0.1815(8) 0.066(3) Uani 1 1 d . . . . .
C19 C 0.6960(13) 0.5540(11) 0.3259(9) 0.081(4) Uani 1 1 d . . . . .
H19 H 0.720033 0.63379 0.321167 0.097 Uiso 1 1 calc R U . . .
C20 C 0.7115(16) 0.4865(14) 0.4135(9) 0.110(6) Uani 1 1 d . . . . .
H20A H 0.706893 0.405479 0.418157 0.165 Uiso 1 1 calc R U . . .
H20B H 0.629127 0.508929 0.453015 0.165 Uiso 1 1 calc R U . . .
H20C H 0.808343 0.502055 0.425104 0.165 Uiso 1 1 calc R U . . .
C21 C 0.5297(14) 0.5565(13) 0.3153(11) 0.108(5) Uani 1 1 d . . . . .
H21A H 0.492652 0.479352 0.333269 0.162 Uiso 1 1 calc R U . . .
H21B H 0.522861 0.58853 0.257352 0.162 Uiso 1 1 calc R U . . .
H21C H 0.468287 0.603128 0.348485 0.162 Uiso 1 1 calc R U . . .
C22 C 1.2294(13) 0.5393(9) 0.1580(8) 0.067(3) Uani 1 1 d . . . . .
H22 H 1.247854 0.588243 0.192966 0.081 Uiso 1 1 calc R U . . .
C23 C 1.2697(16) 0.6076(10) 0.0671(9) 0.083(4) Uani 1 1 d . . . . .
H23A H 1.264426 0.558785 0.031044 0.124 Uiso 1 1 calc R U . . .
H23B H 1.37204 0.635485 0.056401 0.124 Uiso 1 1 calc R U . . .
H23C H 1.198063 0.671876 0.056377 0.124 Uiso 1 1 calc R U . . .
C24 C 1.3350(15) 0.4330(10) 0.1744(9) 0.080(4) Uani 1 1 d . . . . .
H24A H 1.320812 0.397711 0.233564 0.121 Uiso 1 1 calc R U . . .
H24B H 1.440056 0.454937 0.154043 0.121 Uiso 1 1 calc R U . . .
H24C H 1.310943 0.379108 0.146042 0.121 Uiso 1 1 calc R U . . .
C25 C 1.0659(13) 0.8097(10) 0.4671(8) 0.067(3) Uani 1 1 d . . . . .
H25A H 1.15163 0.859887 0.449576 0.101 Uiso 1 1 calc R U . . .
H25B H 1.087583 0.744274 0.510959 0.101 Uiso 1 1 calc R U . . .
H25C H 0.975521 0.850847 0.487576 0.101 Uiso 1 1 calc R U . . .
C26 C 1.0395(11) 0.7702(9) 0.3954(7) 0.055(3) Uani 1 1 d . . . . .
C27 C 1.0974(11) 0.6608(8) 0.3952(7) 0.053(3) Uani 1 1 d . . . . .
H27 H 1.16408 0.628765 0.432338 0.063 Uiso 1 1 calc R U . . .
C28 C 1.0673(12) 0.5933(8) 0.3461(7) 0.051(3) Uani 1 1 d . . . . .
C29 C 1.1175(14) 0.4684(9) 0.3726(8) 0.069(3) Uani 1 1 d . . . . .
H29A H 1.040341 0.420693 0.367163 0.104 Uiso 1 1 calc R U . . .
H29B H 1.131234 0.449555 0.429868 0.104 Uiso 1 1 calc R U . . .
H29C H 1.212975 0.455163 0.337519 0.104 Uiso 1 1 calc R U . . .
N1 N 0.9667(9) 0.8351(7) 0.3381(6) 0.053(2) Uani 1 1 d . . . . .
N2 N 1.0012(10) 0.6298(7) 0.2809(6) 0.054(2) Uani 1 1 d . . . . .
Cl1 Cl 1.2202(4) 0.8503(3) 0.1576(2) 0.0858(11) Uani 1 1 d . . . . .
Ti1 Ti 0.9756(2) 0.80169(16) 0.22344(12) 0.0536(7) Uani 1 1 d . . . . .
O1 O 0.9606(18) 0.7605(11) 0.1175(10) 0.071(4) Uani 0.566(9) 1 d . . P A 1
O2 O 0.8020(14) 0.8843(10) 0.2123(7) 0.055(4) Uani 0.566(9) 1 d . . P A 1
C30 C 0.850(3) 0.771(2) 0.0864(14) 0.071(7) Uani 0.566(9) 1 d . . P A 1
H30 H 0.886796 0.84329 0.047026 0.086 Uiso 0.566(9) 1 calc R U P A 1
C31 C 0.711(4) 0.824(2) 0.1099(13) 0.054(6) Uani 0.566(9) 1 d . . P A 1
C32 C 0.619(2) 0.849(2) 0.0378(15) 0.086(8) Uani 0.566(9) 1 d . . P A 1
H32A H 0.64828 0.919693 -0.004192 0.103 Uiso 0.566(9) 1 calc R U P A 1
H32B H 0.508789 0.849993 0.057826 0.103 Uiso 0.566(9) 1 calc R U P A 1
C33 C 0.676(3) 0.739(2) 0.0053(16) 0.084(8) Uani 0.566(9) 1 d . . P A 1
H33A H 0.616441 0.672775 0.038331 0.101 Uiso 0.566(9) 1 calc R U P A 1
H33B H 0.666435 0.752052 -0.052901 0.101 Uiso 0.566(9) 1 calc R U P A 1
C34 C 0.847(4) 0.719(2) 0.0151(18) 0.071(8) Uani 0.566(9) 1 d . . P A 1
H34A H 0.875393 0.637359 0.028872 0.085 Uiso 0.566(9) 1 calc R U P A 1
H34B H 0.914829 0.758185 -0.035445 0.085 Uiso 0.566(9) 1 calc R U P A 1
C35 C 0.725(2) 0.9296(17) 0.1434(15) 0.051(6) Uani 0.566(9) 1 d . . P A 1
C36 C 0.823(2) 1.0218(16) 0.0828(16) 0.070(6) Uani 0.566(9) 1 d . . P A 1
H36A H 0.796553 1.039226 0.027391 0.084 Uiso 0.566(9) 1 calc R U P A 1
H36B H 0.931489 1.000796 0.079186 0.084 Uiso 0.566(9) 1 calc R U P A 1
C37 C 0.776(4) 1.132(2) 0.127(2) 0.089(11) Uani 0.566(9) 1 d . . P A 1
H37A H 0.848779 1.136755 0.161699 0.106 Uiso 0.566(9) 1 calc R U P A 1
H37B H 0.773226 1.204325 0.084378 0.106 Uiso 0.566(9) 1 calc R U P A 1
C38 C 0.630(3) 1.108(2) 0.175(2) 0.102(9) Uani 0.566(9) 1 d . . P A 1
H38A H 0.55752 1.167945 0.154315 0.122 Uiso 0.566(9) 1 calc R U P A 1
H38B H 0.632463 1.106355 0.232503 0.122 Uiso 0.566(9) 1 calc R U P A 1
C39 C 0.5791(19) 0.9946(18) 0.1719(14) 0.061(6) Uani 0.566(9) 1 d . . P A 1
H39A H 0.509115 1.005304 0.132557 0.073 Uiso 0.566(9) 1 calc R U P A 1
H39B H 0.527289 0.95286 0.226756 0.073 Uiso 0.566(9) 1 calc R U P A 1
O1A O 0.9176(18) 0.9740(14) 0.1721(10) 0.059(5) Uani 0.434(9) 1 d . . P A 2
O2A O 0.8191(19) 0.7685(13) 0.1793(11) 0.059(5) Uani 0.434(9) 1 d . . P A 2
C30A C 0.797(3) 1.0113(19) 0.147(2) 0.073(5) Uani 0.434(9) 1 d D . P A 2
H30A H 0.747314 1.02311 0.201484 0.088 Uiso 0.434(9) 1 calc R U P A 2
C31A C 0.667(4) 0.9429(18) 0.142(3) 0.073(5) Uani 0.434(9) 1 d D . P A 2
C32A C 0.576(3) 1.0322(16) 0.0882(17) 0.073(5) Uani 0.434(9) 1 d D . P A 2
H32C H 0.617319 1.039869 0.029338 0.088 Uiso 0.434(9) 1 calc R U P A 2
H32D H 0.469237 1.010944 0.099315 0.088 Uiso 0.434(9) 1 calc R U P A 2
C33A C 0.589(3) 1.1431(19) 0.111(2) 0.073(5) Uani 0.434(9) 1 d D . P A 2
H33C H 0.553511 1.209971 0.071315 0.088 Uiso 0.434(9) 1 calc R U P A 2
H33D H 0.537687 1.141764 0.167502 0.088 Uiso 0.434(9) 1 calc R U P A 2
C34A C 0.761(3) 1.1327(17) 0.101(3) 0.073(5) Uani 0.434(9) 1 d D . P A 2
H34C H 0.807996 1.14789 0.042778 0.088 Uiso 0.434(9) 1 calc R U P A 2
H34D H 0.797965 1.187287 0.125799 0.088 Uiso 0.434(9) 1 calc R U P A 2
C35A C 0.737(4) 0.841(4) 0.1141(18) 0.080(6) Uani 0.434(9) 1 d D . P A 2
C36A C 0.849(2) 0.8583(19) 0.0328(17) 0.080(6) Uani 0.434(9) 1 d D . P A 2
H36C H 0.815105 0.921847 -0.009805 0.096 Uiso 0.434(9) 1 calc R U P A 2
H36D H 0.950543 0.872874 0.039805 0.096 Uiso 0.434(9) 1 calc R U P A 2
C37A C 0.846(4) 0.746(3) 0.011(3) 0.080(6) Uani 0.434(9) 1 d D . P A 2
H37C H 0.861008 0.758743 -0.049371 0.096 Uiso 0.434(9) 1 calc R U P A 2
H37D H 0.929837 0.695174 0.030686 0.096 Uiso 0.434(9) 1 calc R U P A 2
C38A C 0.696(3) 0.689(2) 0.051(2) 0.080(6) Uani 0.434(9) 1 d D . P A 2
H38C H 0.634935 0.688806 0.00851 0.096 Uiso 0.434(9) 1 calc R U P A 2
H38D H 0.711537 0.610296 0.08236 0.096 Uiso 0.434(9) 1 calc R U P A 2
C39A C 0.619(2) 0.763(2) 0.1068(18) 0.080(6) Uani 0.434(9) 1 d D . P A 2
H39C H 0.535222 0.808487 0.083738 0.096 Uiso 0.434(9) 1 calc R U P A 2
H39D H 0.578229 0.714831 0.161748 0.096 Uiso 0.434(9) 1 calc R U P A 2

loop_
_atom_site_aniso_label
_atom_site_aniso_U_11
_atom_site_aniso_U_22
_atom_site_aniso_U_33
_atom_site_aniso_U_23
_atom_site_aniso_U_13
_atom_site_aniso_U_12
C1 0.049(6) 0.053(6) 0.059(7) -0.024(5) 0.000(5) -0.015(5)
C2 0.057(6) 0.041(5) 0.055(7) -0.019(5) -0.010(5) -0.015(5)
C3 0.078(8) 0.048(6) 0.061(7) -0.024(5) -0.008(6) -0.012(6)
C4 0.061(8) 0.055(7) 0.107(10) -0.034(7) -0.005(7) -0.002(6)
C5 0.060(8) 0.042(6) 0.162(14) -0.046(8) -0.007(8) -0.007(5)
C6 0.045(7) 0.059(7) 0.105(10) -0.033(7) 0.005(6) -0.019(5)
C7 0.057(7) 0.049(6) 0.062(7) -0.023(5) -0.019(5) -0.014(5)
C8 0.091(9) 0.056(7) 0.080(9) -0.023(6) 0.009(7) -0.025(6)
C9 0.061(7) 0.072(8) 0.082(9) -0.038(7) -0.012(6) -0.010(6)
C10 0.063(8) 0.045(6) 0.134(13) -0.041(8) 0.013(8) -0.020(6)
C11 0.062(9) 0.104(11) 0.118(12) -0.048(9) -0.002(8) -0.029(7)
C12 0.047(8) 0.053(7) 0.22(2) -0.010(10) 0.006(10) -0.016(6)
C13 0.063(7) 0.041(5) 0.060(7) -0.015(5) -0.010(6) -0.011(5)
C14 0.071(8) 0.044(6) 0.086(9) -0.026(6) -0.015(7) -0.007(5)
C15 0.077(9) 0.078(9) 0.104(11) -0.039(8) -0.021(8) -0.027(7)
C16 0.099(11) 0.068(8) 0.119(12) -0.056(9) -0.034(10) 0.002(8)
C17 0.094(10) 0.061(7) 0.084(9) -0.043(7) -0.028(8) -0.001(7)
C18 0.073(8) 0.047(6) 0.093(9) -0.037(6) -0.024(7) 0.006(6)
C19 0.063(8) 0.082(9) 0.111(12) -0.059(9) 0.009(7) -0.029(7)
C20 0.083(10) 0.150(15) 0.092(12) -0.027(11) 0.015(8) -0.067(10)
C21 0.061(9) 0.111(12) 0.168(16) -0.066(12) -0.005(9) -0.022(8)
C22 0.060(7) 0.054(7) 0.094(10) -0.038(7) -0.003(7) 0.000(6)
C23 0.095(10) 0.062(8) 0.096(11) -0.026(8) -0.018(8) 0.000(7)
C24 0.084(9) 0.068(8) 0.104(11) -0.042(8) -0.028(8) 0.007(7)
C25 0.068(8) 0.058(7) 0.084(9) -0.027(7) -0.018(7) -0.011(6)
C26 0.045(6) 0.055(6) 0.070(8) -0.033(6) 0.010(6) -0.021(5)
C27 0.045(6) 0.046(6) 0.064(7) -0.006(5) -0.011(5) -0.008(5)
C28 0.052(6) 0.042(5) 0.065(7) -0.024(5) -0.010(6) -0.007(5)
C29 0.091(9) 0.048(6) 0.077(8) -0.026(6) -0.018(7) -0.006(6)
N1 0.050(5) 0.040(5) 0.072(6) -0.015(4) -0.019(5) -0.003(4)
N2 0.055(5) 0.055(5) 0.062(6) -0.026(5) -0.018(5) -0.009(4)
Cl1 0.072(2) 0.080(2) 0.096(3) -0.0189(18) 0.0082(17) -0.0177(16)
Ti1 0.0594(13) 0.0444(11) 0.0605(13) -0.0194(9) -0.0079(10) -0.0083(9)
O1 0.078(11) 0.055(8) 0.083(11) -0.025(8) -0.011(9) -0.005(8)
O2 0.066(9) 0.049(7) 0.050(8) -0.012(6) -0.010(6) -0.005(6)
C30 0.077(17) 0.077(16) 0.063(15) -0.039(13) 0.010(13) 0.000(13)
C31 0.10(2) 0.031(12) 0.044(12) -0.018(9) -0.030(12) -0.005(11)
C32 0.058(14) 0.11(2) 0.089(18) -0.034(16) -0.005(13) -0.017(13)
C33 0.10(2) 0.075(16) 0.079(17) -0.038(14) 0.017(15) -0.046(15)
C34 0.12(2) 0.058(15) 0.043(12) -0.036(13) -0.021(13) 0.012(15)
C35 0.062(15) 0.049(11) 0.045(12) -0.016(9) -0.006(12) -0.015(10)
C36 0.069(14) 0.053(12) 0.080(17) -0.008(11) -0.005(12) -0.005(10)
C37 0.11(2) 0.057(15) 0.12(3) -0.022(15) -0.06(2) -0.025(14)
C38 0.10(2) 0.083(18) 0.14(3) -0.069(18) -0.01(2) -0.002(17)
C39 0.026(9) 0.087(15) 0.079(15) -0.039(13) -0.012(9) 0.015(10)
O1A 0.059(11) 0.064(11) 0.062(11) -0.024(9) -0.015(9) -0.016(9)
O2A 0.059(11) 0.054(10) 0.074(13) -0.007(9) -0.047(10) 0.002(8)
C30A 0.069(10) 0.063(9) 0.088(12) -0.024(8) -0.009(9) -0.004(7)
C31A 0.069(10) 0.063(9) 0.088(12) -0.024(8) -0.009(9) -0.004(7)
C32A 0.069(10) 0.063(9) 0.088(12) -0.024(8) -0.009(9) -0.004(7)
C33A 0.069(10) 0.063(9) 0.088(12) -0.024(8) -0.009(9) -0.004(7)
C34A 0.069(10) 0.063(9) 0.088(12) -0.024(8) -0.009(9) -0.004(7)
C35A 0.057(9) 0.051(9) 0.133(17) -0.022(9) -0.019(9) -0.004(7)
C36A 0.057(9) 0.051(9) 0.133(17) -0.022(9) -0.019(9) -0.004(7)
C37A 0.057(9) 0.051(9) 0.133(17) -0.022(9) -0.019(9) -0.004(7)
C38A 0.057(9) 0.051(9) 0.133(17) -0.022(9) -0.019(9) -0.004(7)
C39A 0.057(9) 0.051(9) 0.133(17) -0.022(9) -0.019(9) -0.004(7)

loop_
_atom_type_symbol
_atom_type_description
_atom_type_scat_dispersion_real
_atom_type_scat_dispersion_imag
_atom_type_scat_source
C C 0.0181 0.0091 'International Tables Vol C Tables 4.2.6.8 and 6.1.1.4'
H H 0 0 'International Tables Vol C Tables 4.2.6.8 and 6.1.1.4'
N N 0.0311 0.018 'International Tables Vol C Tables 4.2.6.8 and 6.1.1.4'
O O 0.0492 0.0322 'International Tables Vol C Tables 4.2.6.8 and 6.1.1.4'
Cl Cl 0.3639 0.7018 'International Tables Vol C Tables 4.2.6.8 and 6.1.1.4'
Ti Ti 0.2191 1.8069 'International Tables Vol C Tables 4.2.6.8 and 6.1.1.4'

loop_
_exptl_crystal_face_index_h
_exptl_crystal_face_index_k
_exptl_crystal_face_index_l
_exptl_crystal_face_perp_dist
0 5 3 0.0310
1 -7 -3 0.0330
3 0 4 0.0600
-3 0 -4 0.0850
2 1 -6 0.0110
-2 -1 7 0.0270

loop_
_geom_angle_atom_site_label_1
_geom_angle_atom_site_label_2
_geom_angle_atom_site_label_3
_geom_angle
_geom_angle_site_symmetry_1
_geom_angle_site_symmetry_3
_geom_angle_publ_flag
C6 C1 N1 119.1(9) . . ?
C6 C1 C2 119.2(10) . . ?
N1 C1 C2 121.3(9) . . ?
C3 C2 C1 117.4(10) . . ?
C3 C2 C7 120.5(9) . . ?
C1 C2 C7 122.1(9) . . ?
C4 C3 C2 123.0(11) . . ?
C4 C3 H3 118.5 . . ?
C2 C3 H3 118.5 . . ?
C3 C4 C5 120.1(11) . . ?
C3 C4 H4 120.0 . . ?
C5 C4 H4 120.0 . . ?
C6 C5 C4 120.2(11) . . ?
C6 C5 H5 119.9 . . ?
C4 C5 H5 119.9 . . ?
C5 C6 C1 120.1(10) . . ?
C5 C6 C10 120.1(10) . . ?
C1 C6 C10 119.6(10) . . ?
C2 C7 C9 110.8(9) . . ?
C2 C7 C8 110.3(9) . . ?
C9 C7 C8 110.9(9) . . ?
C2 C7 H7 108.3 . . ?
C9 C7 H7 108.3 . . ?
C8 C7 H7 108.3 . . ?
C7 C8 H8A 109.5 . . ?
C7 C8 H8B 109.5 . . ?
H8A C8 H8B 109.5 . . ?
C7 C8 H8C 109.5 . . ?
H8A C8 H8C 109.5 . . ?
H8B C8 H8C 109.5 . . ?
C7 C9 H9A 109.5 . . ?
C7 C9 H9B 109.5 . . ?
H9A C9 H9B 109.5 . . ?
C7 C9 H9C 109.5 . . ?
H9A C9 H9C 109.5 . . ?
H9B C9 H9C 109.5 . . ?
C12 C10 C6 113.5(12) . . ?
C12 C10 C11 110.8(11) . . ?
C6 C10 C11 111.8(11) . . ?
C12 C10 H10 106.8 . . ?
C6 C10 H10 106.8 . . ?
C11 C10 H10 106.8 . . ?
C10 C11 H11A 109.5 . . ?
C10 C11 H11B 109.5 . . ?
H11A C11 H11B 109.5 . . ?
C10 C11 H11C 109.5 . . ?
H11A C11 H11C 109.5 . . ?
H11B C11 H11C 109.5 . . ?
C10 C12 H12A 109.5 . . ?
C10 C12 H12B 109.5 . . ?
H12A C12 H12B 109.5 . . ?
C10 C12 H12C 109.5 . . ?
H12A C12 H12C 109.5 . . ?
H12B C12 H12C 109.5 . . ?
C18 C13 C14 121.2(10) . . ?
C18 C13 N2 121.9(10) . . ?
C14 C13 N2 116.7(9) . . ?
C15 C14 C13 118.8(11) . . ?
C15 C14 C19 119.8(11) . . ?
C13 C14 C19 121.4(10) . . ?
C16 C15 C14 120.1(13) . . ?
C16 C15 H15 120.0 . . ?
C14 C15 H15 120.0 . . ?
C15 C16 C17 121.0(12) . . ?
C15 C16 H16 119.5 . . ?
C17 C16 H16 119.5 . . ?
C16 C17 C18 120.5(12) . . ?
C16 C17 H17 119.8 . . ?
C18 C17 H17 119.8 . . ?
C13 C18 C17 118.4(12) . . ?
C13 C18 C22 124.6(10) . . ?
C17 C18 C22 117.0(11) . . ?
C14 C19 C20 113.0(12) . . ?
C14 C19 C21 114.4(11) . . ?
C20 C19 C21 109.7(11) . . ?
C14 C19 H19 106.4 . . ?
C20 C19 H19 106.4 . . ?
C21 C19 H19 106.4 . . ?
C19 C20 H20A 109.5 . . ?
C19 C20 H20B 109.5 . . ?
H20A C20 H20B 109.5 . . ?
C19 C20 H20C 109.5 . . ?
H20A C20 H20C 109.5 . . ?
H20B C20 H20C 109.5 . . ?
C19 C21 H21A 109.5 . . ?
C19 C21 H21B 109.5 . . ?
H21A C21 H21B 109.5 . . ?
C19 C21 H21C 109.5 . . ?
H21A C21 H21C 109.5 . . ?
H21B C21 H21C 109.5 . . ?
C18 C22 C24 112.1(10) . . ?
C18 C22 C23 111.7(11) . . ?
C24 C22 C23 110.1(10) . . ?
C18 C22 H22 107.6 . . ?
C24 C22 H22 107.6 . . ?
C23 C22 H22 107.6 . . ?
C22 C23 H23A 109.5 . . ?
C22 C23 H23B 109.5 . . ?
H23A C23 H23B 109.5 . . ?
C22 C23 H23C 109.5 . . ?
H23A C23 H23C 109.5 . . ?
H23B C23 H23C 109.5 . . ?
C22 C24 H24A 109.5 . . ?
C22 C24 H24B 109.5 . . ?
H24A C24 H24B 109.5 . . ?
C22 C24 H24C 109.5 . . ?
H24A C24 H24C 109.5 . . ?
H24B C24 H24C 109.5 . . ?
C26 C25 H25A 109.5 . . ?
C26 C25 H25B 109.5 . . ?
H25A C25 H25B 109.5 . . ?
C26 C25 H25C 109.5 . . ?
H25A C25 H25C 109.5 . . ?
H25B C25 H25C 109.5 . . ?
N1 C26 C27 124.2(10) . . ?
N1 C26 C25 121.9(9) . . ?
C27 C26 C25 113.9(11) . . ?
C26 C27 C28 127.0(11) . . ?
C26 C27 H27 116.5 . . ?
C28 C27 H27 116.5 . . ?
N2 C28 C27 125.1(9) . . ?
N2 C28 C29 119.9(9) . . ?
C27 C28 C29 115.0(10) . . ?
C28 C29 H29A 109.5 . . ?
C28 C29 H29B 109.5 . . ?
H29A C29 H29B 109.5 . . ?
C28 C29 H29C 109.5 . . ?
H29A C29 H29C 109.5 . . ?
H29B C29 H29C 109.5 . . ?
C26 N1 C1 117.7(9) . . ?
C26 N1 Ti1 122.6(7) . . ?
C1 N1 Ti1 119.5(7) . . ?
C28 N2 C13 119.6(9) . . ?
C28 N2 Ti1 122.5(7) . . ?
C13 N2 Ti1 117.4(7) . . ?
O2 Ti1 O1 86.9(6) . . ?
O2 Ti1 N2 128.0(5) . . ?
O2A Ti1 N2 89.5(5) . . ?
O1 Ti1 N2 89.5(5) . . ?
O2 Ti1 N1 89.7(5) . . ?
O2A Ti1 N1 128.5(6) . . ?
O1 Ti1 N1 173.3(5) . . ?
N2 Ti1 N1 88.0(3) . . ?
O2A Ti1 O1A 85.5(6) . . ?
N2 Ti1 O1A 172.1(5) . . ?
N1 Ti1 O1A 90.4(5) . . ?
O2 Ti1 Cl1 128.4(4) . . ?
O2A Ti1 Cl1 128.4(6) . . ?
O1 Ti1 Cl1 84.4(5) . . ?
N2 Ti1 Cl1 102.7(3) . . ?
N1 Ti1 Cl1 102.2(3) . . ?
O1A Ti1 Cl1 85.2(5) . . ?
C30 O1 Ti1 126.4(14) . . ?
C35 O2 Ti1 133.0(12) . . ?
O1 C30 C31 127(2) . . ?
O1 C30 C34 121(2) . . ?
C31 C30 C34 112(2) . . ?
O1 C30 H30 90.7 . . ?
C31 C30 H30 90.7 . . ?
C34 C30 H30 90.7 . . ?
C30 C31 C32 109.0(19) . . ?
C30 C31 C35 114(2) . . ?
C32 C31 C35 114(2) . . ?
C31 C32 C33 97(2) . . ?
C31 C32 H32A 112.3 . . ?
C33 C32 H32A 112.3 . . ?
C31 C32 H32B 112.3 . . ?
C33 C32 H32B 112.3 . . ?
H32A C32 H32B 109.9 . . ?
C34 C33 C32 105.6(17) . . ?
C34 C33 H33A 110.6 . . ?
C32 C33 H33A 110.6 . . ?
C34 C33 H33B 110.6 . . ?
C32 C33 H33B 110.6 . . ?
H33A C33 H33B 108.8 . . ?
C30 C34 C33 102(2) . . ?
C30 C34 H34A 111.4 . . ?
C33 C34 H34A 111.4 . . ?
C30 C34 H34B 111.4 . . ?
C33 C34 H34B 111.4 . . ?
H34A C34 H34B 109.3 . . ?
O2 C35 C36 107.2(17) . . ?
O2 C35 C39 109.1(19) . . ?
C36 C35 C39 103.6(17) . . ?
O2 C35 C31 103.9(18) . . ?
C36 C35 C31 114.0(19) . . ?
C39 C35 C31 118.6(19) . . ?
C35 C36 C37 101.0(19) . . ?
C35 C36 H36A 111.6 . . ?
C37 C36 H36A 111.6 . . ?
C35 C36 H36B 111.6 . . ?
C37 C36 H36B 111.6 . . ?
H36A C36 H36B 109.4 . . ?
C38 C37 C36 104.8(19) . . ?
C38 C37 H37A 110.8 . . ?
C36 C37 H37A 110.8 . . ?
C38 C37 H37B 110.8 . . ?
C36 C37 H37B 110.8 . . ?
H37A C37 H37B 108.9 . . ?
C37 C38 C39 111(2) . . ?
C37 C38 H38A 109.4 . . ?
C39 C38 H38A 109.4 . . ?
C37 C38 H38B 109.4 . . ?
C39 C38 H38B 109.4 . . ?
H38A C38 H38B 108.0 . . ?
C38 C39 C35 105.3(17) . . ?
C38 C39 H39A 110.7 . . ?
C35 C39 H39A 110.7 . . ?
C38 C39 H39B 110.7 . . ?
C35 C39 H39B 110.7 . . ?
H39A C39 H39B 108.8 . . ?
C30A O1A Ti1 126.6(15) . . ?
C35A O2A Ti1 130.7(14) . . ?
O1A C30A C34A 127.3(19) . . ?
O1A C30A C31A 127.4(19) . . ?
C34A C30A C31A 104.53(19) . . ?
O1A C30A H30A 92.8 . . ?
C34A C30A H30A 92.8 . . ?
C31A C30A H30A 92.8 . . ?
C35A C31A C30A 107(3) . . ?
C35A C31A C32A 121(3) . . ?
C30A C31A C32A 102.1(14) . . ?
C33A C32A C31A 106(2) . . ?
C33A C32A H32C 110.5 . . ?
C31A C32A H32C 110.5 . . ?
C33A C32A H32D 110.5 . . ?
C31A C32A H32D 110.5 . . ?
H32C C32A H32D 108.7 . . ?
C34A C33A C32A 93.9(19) . . ?
C34A C33A H33C 112.9 . . ?
C32A C33A H33C 112.9 . . ?
C34A C33A H33D 112.9 . . ?
C32A C33A H33D 112.9 . . ?
H33C C33A H33D 110.4 . . ?
C30A C34A C33A 106.2(17) . . ?
C30A C34A H34C 110.5 . . ?
C33A C34A H34C 110.5 . . ?
C30A C34A H34D 110.5 . . ?
C33A C34A H34D 110.5 . . ?
H34C C34A H34D 108.7 . . ?
C31A C35A O2A 109(2) . . ?
C31A C35A C39A 113(3) . . ?
O2A C35A C39A 104(3) . . ?
C31A C35A C36A 119(3) . . ?
O2A C35A C36A 106(3) . . ?
C39A C35A C36A 104.53(19) . . ?
C35A C36A C37A 103(2) . . ?
C35A C36A H36C 111.2 . . ?
C37A C36A H36C 111.2 . . ?
C35A C36A H36D 111.2 . . ?
C37A C36A H36D 111.2 . . ?
H36C C36A H36D 109.1 . . ?
C38A C37A C36A 110(2) . . ?
C38A C37A H37C 109.6 . . ?
C36A C37A H37C 109.6 . . ?
C38A C37A H37D 109.6 . . ?
C36A C37A H37D 109.6 . . ?
H37C C37A H37D 108.1 . . ?
C37A C38A C39A 103(2) . . ?
C37A C38A H38C 111.1 . . ?
C39A C38A H38C 111.1 . . ?
C37A C38A H38D 111.1 . . ?
C39A C38A H38D 111.1 . . ?
H38C C38A H38D 109.1 . . ?
C35A C39A C38A 108.5(18) . . ?
C35A C39A H39C 110.0 . . ?
C38A C39A H39C 110.0 . . ?
C35A C39A H39D 110.0 . . ?
C38A C39A H39D 110.0 . . ?
H39C C39A H39D 108.4 . . ?

loop_
_geom_bond_atom_site_label_1
_geom_bond_atom_site_label_2
_geom_bond_distance
_geom_bond_site_symmetry_2
_geom_bond_publ_flag
C1 C6 1.407(14) . ?
C1 N1 1.423(13) . ?
C1 C2 1.443(13) . ?
C2 C3 1.383(14) . ?
C2 C7 1.516(14) . ?
C3 C4 1.355(16) . ?
C3 H3 0.9500 . ?
C4 C5 1.392(15) . ?
C4 H4 0.9500 . ?
C5 C6 1.382(16) . ?
C5 H5 0.9500 . ?
C6 C10 1.535(14) . ?
C7 C9 1.532(14) . ?
C7 C8 1.580(15) . ?
C7 H7 1.0000 . ?
C8 H8A 0.9800 . ?
C8 H8B 0.9800 . ?
C8 H8C 0.9800 . ?
C9 H9A 0.9800 . ?
C9 H9B 0.9800 . ?
C9 H9C 0.9800 . ?
C10 C12 1.46(2) . ?
C10 C11 1.554(17) . ?
C10 H10 1.0000 . ?
C11 H11A 0.9800 . ?
C11 H11B 0.9800 . ?
C11 H11C 0.9800 . ?
C12 H12A 0.9800 . ?
C12 H12B 0.9800 . ?
C12 H12C 0.9800 . ?
C13 C18 1.379(15) . ?
C13 C14 1.414(15) . ?
C13 N2 1.476(13) . ?
C14 C15 1.393(16) . ?
C14 C19 1.533(17) . ?
C15 C16 1.370(18) . ?
C15 H15 0.9500 . ?
C16 C17 1.382(18) . ?
C16 H16 0.9500 . ?
C17 C18 1.404(15) . ?
C17 H17 0.9500 . ?
C18 C22 1.514(16) . ?
C19 C20 1.539(19) . ?
C19 C21 1.547(17) . ?
C19 H19 1.0000 . ?
C20 H20A 0.9800 . ?
C20 H20B 0.9800 . ?
C20 H20C 0.9800 . ?
C21 H21A 0.9800 . ?
C21 H21B 0.9800 . ?
C21 H21C 0.9800 . ?
C22 C24 1.549(15) . ?
C22 C23 1.550(17) . ?
C22 H22 1.0000 . ?
C23 H23A 0.9800 . ?
C23 H23B 0.9800 . ?
C23 H23C 0.9800 . ?
C24 H24A 0.9800 . ?
C24 H24B 0.9800 . ?
C24 H24C 0.9800 . ?
C25 C26 1.505(15) . ?
C25 H25A 0.9800 . ?
C25 H25B 0.9800 . ?
C25 H25C 0.9800 . ?
C26 N1 1.338(14) . ?
C26 C27 1.401(14) . ?
C27 C28 1.405(14) . ?
C27 H27 0.9500 . ?
C28 N2 1.327(13) . ?
C28 C29 1.536(14) . ?
C29 H29A 0.9800 . ?
C29 H29B 0.9800 . ?
C29 H29C 0.9800 . ?
N1 Ti1 2.102(10) . ?
N2 Ti1 2.093(9) . ?
Cl1 Ti1 2.326(4) . ?
Ti1 O2 1.812(12) . ?
Ti1 O2A 1.851(15) . ?
Ti1 O1 2.047(16) . ?
Ti1 O1A 2.129(17) . ?
O1 C30 1.21(2) . ?
O2 C35 1.45(3) . ?
C30 C31 1.40(4) . ?
C30 C34 1.53(3) . ?
C30 H30 1.0000 . ?
C31 C32 1.58(4) . ?
C31 C35 1.58(3) . ?
C32 C33 1.60(3) . ?
C32 H32A 0.9900 . ?
C32 H32B 0.9900 . ?
C33 C34 1.58(4) . ?
C33 H33A 0.9900 . ?
C33 H33B 0.9900 . ?
C34 H34A 0.9900 . ?
C34 H34B 0.9900 . ?
C35 C36 1.52(3) . ?
C35 C39 1.55(3) . ?
C36 C37 1.71(4) . ?
C36 H36A 0.9900 . ?
C36 H36B 0.9900 . ?
C37 C38 1.42(4) . ?
C37 H37A 0.9900 . ?
C37 H37B 0.9900 . ?
C38 C39 1.52(3) . ?
C38 H38A 0.9900 . ?
C38 H38B 0.9900 . ?
C39 H39A 0.9900 . ?
C39 H39B 0.9900 . ?
O1A C30A 1.25(2) . ?
O2A C35A 1.51(5) . ?
C30A C34A 1.530(2) . ?
C30A C31A 1.530(2) . ?
C30A H30A 1.0000 . ?
C31A C35A 1.50(6) . ?
C31A C32A 1.530(2) . ?
C32A C33A 1.530(2) . ?
C32A H32C 0.9900 . ?
C32A H32D 0.9900 . ?
C33A C34A 1.530(2) . ?
C33A H33C 0.9900 . ?
C33A H33D 0.9900 . ?
C34A H34C 0.9900 . ?
C34A H34D 0.9900 . ?
C35A C39A 1.530(2) . ?
C35A C36A 1.530(2) . ?
C36A C37A 1.530(2) . ?
C36A H36C 0.9900 . ?
C36A H36D 0.9900 . ?
C37A C38A 1.530(2) . ?
C37A H37C 0.9900 . ?
C37A H37D 0.9900 . ?
C38A C39A 1.530(2) . ?
C38A H38C 0.9900 . ?
C38A H38D 0.9900 . ?
C39A H39C 0.9900 . ?
C39A H39D 0.9900 . ?

loop_
_geom_torsion_atom_site_label_1
_geom_torsion_atom_site_label_2
_geom_torsion_atom_site_label_3
_geom_torsion_atom_site_label_4
_geom_torsion
_geom_torsion_site_symmetry_1
_geom_torsion_site_symmetry_2
_geom_torsion_site_symmetry_3
_geom_torsion_site_symmetry_4
_geom_torsion_publ_flag
C6 C1 C2 C3 1.5(16) . . . . ?
N1 C1 C2 C3 174.4(10) . . . . ?
C6 C1 C2 C7 -179.7(10) . . . . ?
N1 C1 C2 C7 -6.8(16) . . . . ?
C1 C2 C3 C4 -0.8(17) . . . . ?
C7 C2 C3 C4 -179.7(11) . . . . ?
C2 C3 C4 C5 0(2) . . . . ?
C3 C4 C5 C6 -1(2) . . . . ?
C4 C5 C6 C1 1(2) . . . . ?
C4 C5 C6 C10 176.8(13) . . . . ?
N1 C1 C6 C5 -174.8(12) . . . . ?
C2 C1 C6 C5 -1.8(19) . . . . ?
N1 C1 C6 C10 9.6(18) . . . . ?
C2 C1 C6 C10 -177.4(11) . . . . ?
C3 C2 C7 C9 55.8(13) . . . . ?
C1 C2 C7 C9 -123.0(11) . . . . ?
C3 C2 C7 C8 -67.4(12) . . . . ?
C1 C2 C7 C8 113.8(11) . . . . ?
C5 C6 C10 C12 -90.2(16) . . . . ?
C1 C6 C10 C12 85.4(15) . . . . ?
C5 C6 C10 C11 36.1(18) . . . . ?
C1 C6 C10 C11 -148.4(12) . . . . ?
C18 C13 C14 C15 -0.4(17) . . . . ?
N2 C13 C14 C15 175.8(11) . . . . ?
C18 C13 C14 C19 178.3(11) . . . . ?
N2 C13 C14 C19 -5.5(16) . . . . ?
C13 C14 C15 C16 -0.7(19) . . . . ?
C19 C14 C15 C16 -179.4(13) . . . . ?
C14 C15 C16 C17 2(2) . . . . ?
C15 C16 C17 C18 -3(2) . . . . ?
C14 C13 C18 C17 -0.1(17) . . . . ?
N2 C13 C18 C17 -176.1(10) . . . . ?
C14 C13 C18 C22 -178.9(10) . . . . ?
N2 C13 C18 C22 5.1(18) . . . . ?
C16 C17 C18 C13 1.8(19) . . . . ?
C16 C17 C18 C22 -179.4(12) . . . . ?
C15 C14 C19 C20 100.0(14) . . . . ?
C13 C14 C19 C20 -78.6(14) . . . . ?
C15 C14 C19 C21 -26.5(18) . . . . ?
C13 C14 C19 C21 154.9(12) . . . . ?
C13 C18 C22 C24 119.3(13) . . . . ?
C17 C18 C22 C24 -59.4(15) . . . . ?
C13 C18 C22 C23 -116.6(13) . . . . ?
C17 C18 C22 C23 64.7(14) . . . . ?
N1 C26 C27 C28 -12.4(17) . . . . ?
C25 C26 C27 C28 167.4(10) . . . . ?
C26 C27 C28 N2 13.3(17) . . . . ?
C26 C27 C28 C29 -166.8(10) . . . . ?
C27 C26 N1 C1 168.9(9) . . . . ?
C25 C26 N1 C1 -10.8(14) . . . . ?
C27 C26 N1 Ti1 -16.3(13) . . . . ?
C25 C26 N1 Ti1 163.9(7) . . . . ?
C6 C1 N1 C26 -98.1(12) . . . . ?
C2 C1 N1 C26 89.0(12) . . . . ?
C6 C1 N1 Ti1 86.9(11) . . . . ?
C2 C1 N1 Ti1 -86.0(11) . . . . ?
C27 C28 N2 C13 -173.5(10) . . . . ?
C29 C28 N2 C13 6.6(15) . . . . ?
C27 C28 N2 Ti1 14.9(14) . . . . ?
C29 C28 N2 Ti1 -165.0(8) . . . . ?
C18 C13 N2 C28 -84.4(13) . . . . ?
C14 C13 N2 C28 99.4(12) . . . . ?
C18 C13 N2 Ti1 87.6(11) . . . . ?
C14 C13 N2 Ti1 -88.6(10) . . . . ?
O1 Ti1 O2 C35 -18.7(15) . . . . ?
N2 Ti1 O2 C35 -105.7(15) . . . . ?
N1 Ti1 O2 C35 167.1(15) . . . . ?
Cl1 Ti1 O2 C35 61.6(16) . . . . ?
Ti1 O1 C30 C31 7(4) . . . . ?
Ti1 O1 C30 C34 -169.9(16) . . . . ?
O1 C30 C31 C32 163(2) . . . . ?
C34 C30 C31 C32 -19(3) . . . . ?
O1 C30 C31 C35 35(4) . . . . ?
C34 C30 C31 C35 -148(2) . . . . ?
C30 C31 C32 C33 34(2) . . . . ?
C35 C31 C32 C33 163.0(19) . . . . ?
C31 C32 C33 C34 -37(2) . . . . ?
O1 C30 C34 C33 172(2) . . . . ?
C31 C30 C34 C33 -6(3) . . . . ?
C32 C33 C34 C30 27(3) . . . . ?
Ti1 O2 C35 C36 -68(2) . . . . ?
Ti1 O2 C35 C39 -179.7(12) . . . . ?
Ti1 O2 C35 C31 53(2) . . . . ?
C30 C31 C35 O2 -58(2) . . . . ?
C32 C31 C35 O2 175.4(17) . . . . ?
C30 C31 C35 C36 58(3) . . . . ?
C32 C31 C35 C36 -68(3) . . . . ?
C30 C31 C35 C39 -180(2) . . . . ?
C32 C31 C35 C39 54(3) . . . . ?
O2 C35 C36 C37 -80(2) . . . . ?
C39 C35 C36 C37 35(2) . . . . ?
C31 C35 C36 C37 166(2) . . . . ?
C35 C36 C37 C38 -24(3) . . . . ?
C36 C37 C38 C39 3(3) . . . . ?
C37 C38 C39 C35 20(3) . . . . ?
O2 C35 C39 C38 78(2) . . . . ?
C36 C35 C39 C38 -36(3) . . . . ?
C31 C35 C39 C38 -163(2) . . . . ?
N2 Ti1 O2A C35A -169(2) . . . . ?
N1 Ti1 O2A C35A 104(2) . . . . ?
O1A Ti1 O2A C35A 17(2) . . . . ?
Cl1 Ti1 O2A C35A -63(2) . . . . ?
Ti1 O1A C30A C34A -173(3) . . . . ?
Ti1 O1A C30A C31A -4(5) . . . . ?
O1A C30A C31A C35A -39(5) . . . . ?
C34A C30A C31A C35A 132(3) . . . . ?
O1A C30A C31A C32A -167(3) . . . . ?
C34A C30A C31A C32A 4(4) . . . . ?
C35A C31A C32A C33A -153(2) . . . . ?
C30A C31A C32A C33A -35(4) . . . . ?
C31A C32A C33A C34A 50(3) . . . . ?
O1A C30A C34A C33A -161(3) . . . . ?
C31A C30A C34A C33A 28(4) . . . . ?
C32A C33A C34A C30A -47(3) . . . . ?
C30A C31A C35A O2A 64(3) . . . . ?
C32A C31A C35A O2A -180(2) . . . . ?
C30A C31A C35A C39A 179(3) . . . . ?
C32A C31A C35A C39A -65(4) . . . . ?
C30A C31A C35A C36A -57(4) . . . . ?
C32A C31A C35A C36A 58(4) . . . . ?
Ti1 O2A C35A C31A -59(3) . . . . ?
Ti1 O2A C35A C39A -179.5(15) . . . . ?
Ti1 O2A C35A C36A 70(2) . . . . ?
C31A C35A C36A C37A -160(3) . . . . ?
O2A C35A C36A C37A 77(3) . . . . ?
C39A C35A C36A C37A -32(4) . . . . ?
C35A C36A C37A C38A 26(5) . . . . ?
C36A C37A C38A C39A -8(5) . . . . ?
C31A C35A C39A C38A 160(3) . . . . ?
O2A C35A C39A C38A -82(2) . . . . ?
C36A C35A C39A C38A 29(4) . . . . ?
C37A C38A C39A C35A -13(4) . . . . ?
